data_1571428
loop_
_publ_author_name
'Murphy, Jennifer N.'
'Kobti, Joy-Lynn'
'Dao, Michelle'
'Wear, Darcy'
'Okoko, Michael'
'Pandey, Siyaram'
'Vukotic, V. Nicholas'

_publ_section_title
;
 Therapeutic coordination polymers: tailoring drug release through
 metal-ligand interactions.
;
_journal_issue 19
_journal_name_full 'Chemical science'
_journal_page_first 7041
_journal_page_last 7050
_journal_paper_doi 10.1039/d4sc00732h
_journal_volume 15
_journal_year 2024
_chemical_formula_moiety 'C42 H46 Cl4 Mg N6 O6'
_chemical_formula_sum 'C42 H46 Cl4 Mg N6 O6'
_chemical_formula_weight 896.96
_space_group_crystal_system monoclinic
_space_group_IT_number 14
_space_group_name_Hall '-P 2yn'
_space_group_name_H-M_alt 'P 1 21/n 1'
_atom_sites_solution_hydrogens mixed
_atom_sites_solution_primary dual
_audit_creation_date 2020-09-11
_audit_creation_method
;
Olex2 1.2
(compiled 2018.05.29 svn.r3508 for OlexSys, GUI svn.r5506)
;
_audit_update_record
;
2023-01-25 deposited with the CCDC.	2024-04-11 downloaded from the CCDC.
;
_cell_angle_alpha 90
_cell_angle_beta 107.4270(10)
_cell_angle_gamma 90
_cell_formula_units_Z 2
_cell_length_a 8.48440(10)
_cell_length_b 20.9466(2)
_cell_length_c 12.84190(10)
_cell_measurement_reflns_used 18603
_cell_measurement_temperature 170
_cell_measurement_theta_max 78.6040
_cell_measurement_theta_min 4.1740
_cell_volume 2177.50(4)
_computing_cell_refinement 'CrysAlisPro 1.171.40.53 (Rigaku OD, 2019)'
_computing_data_collection 'CrysAlisPro 1.171.40.53 (Rigaku OD, 2019)'
_computing_data_reduction 'CrysAlisPro 1.171.40.53 (Rigaku OD, 2019)'
_computing_molecular_graphics 'Olex2 (Dolomanov et al., 2009)'
_computing_publication_material 'Olex2 (Dolomanov et al., 2009)'
_computing_structure_refinement 'XL (Sheldrick, 2008)'
_computing_structure_solution 'XT (Sheldrick, 2015)'
_diffrn_ambient_temperature 170
_diffrn_detector 'CCD plate'
_diffrn_measured_fraction_theta_full 1.000
_diffrn_measured_fraction_theta_max 0.995
_diffrn_measurement_details
;
List of Runs (angles in degrees, time in seconds):

  # Type    Start    End  Width  t~exp~   \w     \q     \k     \f   Frames
#--------------------------------------------------------------------------
  1  \w   -136.76 -25.76   1.00   15.00    -- -105.12  83.74 -29.95  111
  2  \w    176.08 271.08   1.00   15.00    -- -105.12 -59.25 -99.92   95
  3  \w    176.08 271.08   1.00   15.00    -- -105.12 -59.25  20.08   95
  4  \w   -136.76 -25.76   1.00   15.00    -- -105.12  83.74-149.95  111
  5  \w      3.93  99.93   1.00   15.00    --   20.69  59.25  69.92   96
  6  \w    176.08 271.08   1.00   15.00    -- -105.12 -59.25-139.92   95
  7  \w   -136.76 -25.76   1.00   15.00    -- -105.12  83.74  90.05  111
  8  \w      3.93  99.93   1.00   15.00    --   20.69  59.25 159.92   96
  9  \w    176.08 271.08   1.00   15.00    -- -105.12 -59.25 -19.92   95
 10  \w    176.08 271.08   1.00   15.00    -- -105.12 -59.25  60.08   95
 11  \w    176.08 271.08   1.00   15.00    -- -105.12 -59.25-179.92   95
 12  \w    -26.23  72.77   1.00   15.00    --   50.69 -83.74 131.95   99
 13  \w   -136.76 -25.76   1.00   15.00    -- -105.12  83.74  10.05  111
 14  \w   -136.76 -25.76   1.00   15.00    -- -105.12  83.74 170.05  111
 15  \w   -136.76 -25.76   1.00   15.00    -- -105.12  83.74 130.05  111
 16  \w    191.08 286.08   1.00   15.00    --  -90.12 -59.25 110.08   95
 17  \w   -136.76 -25.76   1.00   15.00    -- -105.12  83.74-109.95  111
 18  \w   -136.76 -25.76   1.00   15.00    -- -105.12  83.74  50.05  111
 19  \w    176.08 271.08   1.00   15.00    -- -105.12 -59.25 -59.92   95
 20  \w   -136.76 -25.76   1.00   15.00    -- -105.12  83.74 -69.95  111
 21  \w    176.08 271.08   1.00   15.00    -- -105.12 -59.25 140.08   95
;
_diffrn_measurement_device 'abstract diffractometer'
_diffrn_measurement_device_type 'Saxi-CrysAlisPro-abstract goniometer imported SAXI images'
_diffrn_measurement_method '\w scans'
_diffrn_orient_matrix_type 'CrysAlisPro convention (1999,Acta A55,543-557)'
_diffrn_orient_matrix_UB_11 0.0844795000
_diffrn_orient_matrix_UB_12 -0.0631585000
_diffrn_orient_matrix_UB_13 0.0473560000
_diffrn_orient_matrix_UB_21 0.0963709000
_diffrn_orient_matrix_UB_22 0.0349907000
_diffrn_orient_matrix_UB_23 0.1053506000
_diffrn_orient_matrix_UB_31 -0.1406391000
_diffrn_orient_matrix_UB_32 -0.0139726000
_diffrn_orient_matrix_UB_33 0.0497304000
_diffrn_radiation_monochromator graphite
_diffrn_radiation_probe x-ray
_diffrn_radiation_type CuK\a
_diffrn_radiation_wavelength 1.54184
_diffrn_reflns_av_R_equivalents 0.0473
_diffrn_reflns_av_unetI/netI 0.0241
_diffrn_reflns_Laue_measured_fraction_full 1.000
_diffrn_reflns_Laue_measured_fraction_max 0.995
_diffrn_reflns_limit_h_max 9
_diffrn_reflns_limit_h_min -10
_diffrn_reflns_limit_k_max 26
_diffrn_reflns_limit_k_min -26
_diffrn_reflns_limit_l_max 16
_diffrn_reflns_limit_l_min -16
_diffrn_reflns_number 40598
_diffrn_reflns_point_group_measured_fraction_full 1.000
_diffrn_reflns_point_group_measured_fraction_max 0.995
_diffrn_reflns_theta_full 67.684
_diffrn_reflns_theta_max 79.260
_diffrn_reflns_theta_min 4.180
_diffrn_source 'fine-focus sealed X-ray tube'
_diffrn_source_type 'Enhance (Cu) X-ray Source'
_exptl_absorpt_coefficient_mu 3.053
_exptl_absorpt_correction_T_max 1.00000
_exptl_absorpt_correction_T_min 0.70072
_exptl_absorpt_correction_type multi-scan
_exptl_absorpt_process_details
;
CrysAlisPro 1.171.40.53 (Rigaku Oxford Diffraction, 2019)
Empirical absorption correction using spherical harmonics,
 implemented in SCALE3 ABSPACK scaling algorithm.
;
_exptl_crystal_colour 'clear colourless'
_exptl_crystal_colour_lustre clear
_exptl_crystal_colour_primary colourless
_exptl_crystal_density_diffrn 1.368
_exptl_crystal_description prism
_exptl_crystal_F_000 936
_exptl_crystal_size_max 0.4
_exptl_crystal_size_mid 0.3
_exptl_crystal_size_min 0.2
_refine_diff_density_max 0.349
_refine_diff_density_min -0.586
_refine_diff_density_rms 0.127
_refine_ls_extinction_method none
_refine_ls_goodness_of_fit_ref 1.072
_refine_ls_hydrogen_treatment mixed
_refine_ls_matrix_type full
_refine_ls_number_parameters 272
_refine_ls_number_reflns 4696
_refine_ls_number_restraints 3
_refine_ls_restrained_S_all 1.075
_refine_ls_R_factor_all 0.0463
_refine_ls_R_factor_gt 0.0431
_refine_ls_shift/su_max 0.001
_refine_ls_shift/su_mean 0.000
_refine_ls_structure_factor_coef Fsqd
_refine_ls_weighting_details 'w=1/[\s^2^(Fo^2^)+(0.0738P)^2^+0.7125P] where P=(Fo^2^+2Fc^2^)/3'
_refine_ls_weighting_scheme calc
_refine_ls_wR_factor_gt 0.1135
_refine_ls_wR_factor_ref 0.1169
_reflns_Friedel_coverage 0.000
_reflns_number_gt 4314
_reflns_number_total 4696
_reflns_threshold_expression 'I > 2\s(I)'
_cod_data_source_file d4sc00732h4.cif
_cod_data_source_block cu_jnm056
_cod_depositor_comments 'Adding full bibliography for 1571426--1571436.cif.'
_cod_database_code 1571428
_shelx_shelxl_version_number 2018/3
_shelx_space_group_comment
;
The symmetry employed for this shelxl refinement is uniquely defined
by the following loop, which should always be used as a source of
symmetry information in preference to the above space-group names.
They are only intended as comments.
;
_shelx_estimated_absorpt_t_max 0.580
_shelx_estimated_absorpt_t_min 0.375
_reflns_odcompleteness_completeness 99.40
_reflns_odcompleteness_iscentric 1
_reflns_odcompleteness_theta 79.01
_olex2_refinement_description
;
1. Fixed Uiso
 At 1.2 times of:
  All C(H) groups, All C(H,H) groups, All N(H) groups
 At 1.5 times of:
  All C(H,H,H) groups, All O(H) groups
2. Restrained distances
 O3-H3
 0.87 with sigma of 0.01
 C20-H3
 1.889432 with sigma of 0.02
 Mg1-H3
 2.613869 with sigma of 0.02
3.a Riding coordinates:
 N3(H3A)
3.b Secondary CH2 refined with riding coordinates:
 C2(H2A,H2B), C17(H17A,H17B), C18(H18A,H18B), C19(H19A,H19B)
3.c Aromatic/amide H refined with riding coordinates:
 C00K(H00K), C5(H5), C6(H6), C7(H7), C8(H8), C11(H11), C12(H12), C13(H13),
 C15(H15), C16(H16)
3.d Idealised Me refined as rotating group:
 C20(H20A,H20B,H20C)
;
_olex2_submission_special_instructions 'No special instructions were received'
_oxdiff_exptl_absorpt_empirical_details
;
Empirical correction (ABSPACK) includes:
- Absorption correction using spherical harmonics
- Frame scaling
- Detector area scaling
;
_oxdiff_exptl_absorpt_empirical_full_max 1.296
_oxdiff_exptl_absorpt_empirical_full_min 0.758

loop_
_space_group_symop_operation_xyz
'x, y, z'
'-x+1/2, y+1/2, -z+1/2'
'-x, -y, -z'
'x-1/2, -y-1/2, z-1/2'

loop_
_atom_site_label
_atom_site_type_symbol
_atom_site_fract_x
_atom_site_fract_y
_atom_site_fract_z
_atom_site_U_iso_or_equiv
_atom_site_adp_type
_atom_site_occupancy
_atom_site_site_symmetry_order
_atom_site_calc_flag
_atom_site_refinement_flags_posn
_atom_site_refinement_flags_adp
_atom_site_refinement_flags_occupancy
_atom_site_disorder_assembly
_atom_site_disorder_group
Cl1 Cl 0.45264(6) 0.64699(2) 0.33837(3) 0.03965(14) Uani 1 1 d . . . . .
Cl2 Cl 0.32534(5) 0.73464(2) 0.70165(3) 0.03090(12) Uani 1 1 d . . . . .
Mg1 Mg 0.500000 0.500000 1.000000 0.01905(16) Uani 1 2 d DS T P . .
O1 O 0.58169(13) 0.50557(5) 0.86471(8) 0.0227(2) Uani 1 1 d . . . . .
O2 O 0.42561(14) 0.58251(5) 0.76489(9) 0.0282(3) Uani 1 1 d . . . . .
O3 O 0.60834(15) 0.40973(5) 1.04023(9) 0.0274(2) Uani 1 1 d D . . . .
H3 H 0.619(2) 0.4025(9) 1.1097(9) 0.041 Uiso 1 1 d DR . . . .
N1 N 0.27325(15) 0.45377(6) 0.90007(10) 0.0229(3) Uani 1 1 d . . . . .
N2 N 0.10220(16) 0.40344(6) 0.75999(10) 0.0225(3) Uani 1 1 d . . . . .
N3 N 0.46460(15) 0.64116(6) 0.57473(10) 0.0207(3) Uani 1 1 d . . . . .
H3A H 0.426902 0.633222 0.630222 0.025 Uiso 1 1 d R . . . .
C00K C 0.01846(19) 0.41281(8) 0.83506(13) 0.0272(3) Uani 1 1 d . . . . .
H00K H -0.091717 0.400308 0.828524 0.033 Uiso 1 1 calc R . . . .
C1 C 0.53340(17) 0.53945(6) 0.78017(11) 0.0190(3) Uani 1 1 d . . . . .
C2 C 0.61078(19) 0.52737(7) 0.68893(12) 0.0220(3) Uani 1 1 d . . . . .
H2A H 0.682336 0.489139 0.707609 0.026 Uiso 1 1 calc R . . . .
H2B H 0.521684 0.517933 0.620778 0.026 Uiso 1 1 calc R . . . .
C3 C 0.71235(18) 0.58269(7) 0.66824(11) 0.0189(3) Uani 1 1 d . . . . .
C4 C 0.63796(17) 0.63634(7) 0.60695(11) 0.0184(3) Uani 1 1 d . . . . .
C5 C 0.73710(18) 0.68301(7) 0.58026(12) 0.0225(3) Uani 1 1 d . . . . .
H5 H 0.687129 0.718223 0.536000 0.027 Uiso 1 1 calc R . . . .
C6 C 0.90815(19) 0.67829(8) 0.61796(13) 0.0264(3) Uani 1 1 d . . . . .
H6 H 0.974380 0.710073 0.598776 0.032 Uiso 1 1 calc R . . . .
C7 C 0.98278(19) 0.62745(8) 0.68344(13) 0.0283(3) Uani 1 1 d . . . . .
H7 H 1.099698 0.625008 0.711549 0.034 Uiso 1 1 calc R . . . .
C8 C 0.8842(2) 0.58017(8) 0.70736(12) 0.0253(3) Uani 1 1 d . . . . .
H8 H 0.935338 0.545126 0.751620 0.030 Uiso 1 1 calc R . . . .
C9 C 0.38350(17) 0.69446(7) 0.51611(12) 0.0212(3) Uani 1 1 d . . . . .
C10 C 0.30759(18) 0.74064(7) 0.56382(13) 0.0239(3) Uani 1 1 d . . . . .
C11 C 0.2202(2) 0.79193(8) 0.50557(16) 0.0330(4) Uani 1 1 d . . . . .
H11 H 0.167133 0.821632 0.539868 0.040 Uiso 1 1 calc R . . . .
C12 C 0.2116(2) 0.79909(8) 0.39716(17) 0.0390(4) Uani 1 1 d . . . . .
H12 H 0.153530 0.834296 0.356775 0.047 Uiso 1 1 calc R . . . .
C13 C 0.2870(2) 0.75537(9) 0.34702(15) 0.0361(4) Uani 1 1 d . . . . .
H13 H 0.282512 0.760745 0.272726 0.043 Uiso 1 1 calc R . . . .
C14 C 0.3692(2) 0.70360(8) 0.40605(13) 0.0270(3) Uani 1 1 d . . . . .
C15 C 0.25332(18) 0.42876(7) 0.80241(12) 0.0234(3) Uani 1 1 d . . . . .
H15 H 0.336233 0.428701 0.766463 0.028 Uiso 1 1 calc R . . . .
C16 C 0.1252(2) 0.44365(8) 0.92079(13) 0.0266(3) Uani 1 1 d . . . . .
H16 H 0.101125 0.456317 0.985406 0.032 Uiso 1 1 calc R . . . .
C17 C 0.0364(2) 0.37559(7) 0.65051(12) 0.0261(3) Uani 1 1 d . . . . .
H17A H -0.037389 0.339505 0.653709 0.031 Uiso 1 1 calc R . . . .
H17B H 0.129023 0.358499 0.626930 0.031 Uiso 1 1 calc R . . . .
C18 C -0.05911(19) 0.42386(8) 0.56671(12) 0.0246(3) Uani 1 1 d . . . . .
H18A H -0.146161 0.443315 0.593364 0.030 Uiso 1 1 calc R . . . .
H18B H -0.114328 0.401219 0.497753 0.030 Uiso 1 1 calc R . . . .
C19 C 0.04881(18) 0.47676(7) 0.54333(12) 0.0230(3) Uani 1 1 d . . . . .
H19A H 0.101162 0.500500 0.611605 0.028 Uiso 1 1 calc R . . . .
H19B H 0.137906 0.457424 0.518592 0.028 Uiso 1 1 calc R . . . .
C20 C 0.7343(3) 0.37699(12) 1.01349(18) 0.0518(6) Uani 1 1 d D . . . .
H20A H 0.712373 0.377112 0.934097 0.078 Uiso 1 1 calc GR . . . .
H20B H 0.738783 0.332854 1.039528 0.078 Uiso 1 1 calc GR . . . .
H20C H 0.840288 0.398033 1.048085 0.078 Uiso 1 1 calc GR . . . .

loop_
_atom_site_aniso_label
_atom_site_aniso_U_11
_atom_site_aniso_U_22
_atom_site_aniso_U_33
_atom_site_aniso_U_23
_atom_site_aniso_U_13
_atom_site_aniso_U_12
Cl1 0.0488(3) 0.0454(3) 0.0270(2) -0.00081(16) 0.01480(19) 0.00233(18)
Cl2 0.0322(2) 0.0310(2) 0.0291(2) -0.00548(14) 0.00864(16) -0.00210(14)
Mg1 0.0242(3) 0.0182(3) 0.0151(3) 0.0031(2) 0.0066(3) 0.0009(2)
O1 0.0270(5) 0.0241(5) 0.0182(5) 0.0060(4) 0.0086(4) 0.0026(4)
O2 0.0325(6) 0.0290(6) 0.0278(6) 0.0109(4) 0.0161(5) 0.0098(4)
O3 0.0374(6) 0.0246(5) 0.0233(5) 0.0044(4) 0.0137(5) 0.0090(4)
N1 0.0244(6) 0.0249(6) 0.0193(6) 0.0024(5) 0.0063(5) -0.0007(5)
N2 0.0236(6) 0.0230(6) 0.0199(6) 0.0042(5) 0.0047(5) -0.0020(5)
N3 0.0200(6) 0.0209(6) 0.0219(6) 0.0076(4) 0.0073(5) 0.0004(4)
C00K 0.0232(7) 0.0335(8) 0.0266(8) 0.0065(6) 0.0098(6) 0.0006(6)
C1 0.0223(6) 0.0172(6) 0.0186(6) 0.0015(5) 0.0075(5) -0.0035(5)
C2 0.0321(8) 0.0164(6) 0.0206(7) 0.0022(5) 0.0127(6) 0.0014(5)
C3 0.0245(7) 0.0189(6) 0.0161(6) 0.0005(5) 0.0103(5) 0.0019(5)
C4 0.0203(6) 0.0198(6) 0.0163(6) -0.0001(5) 0.0073(5) -0.0004(5)
C5 0.0247(7) 0.0219(7) 0.0217(7) 0.0037(5) 0.0083(6) -0.0017(5)
C6 0.0246(7) 0.0301(8) 0.0260(7) 0.0006(6) 0.0101(6) -0.0055(6)
C7 0.0195(7) 0.0384(9) 0.0264(7) -0.0002(6) 0.0063(6) 0.0014(6)
C8 0.0267(7) 0.0284(8) 0.0215(7) 0.0026(6) 0.0085(6) 0.0073(6)
C9 0.0180(6) 0.0190(6) 0.0244(7) 0.0060(5) 0.0031(5) -0.0033(5)
C10 0.0203(7) 0.0210(7) 0.0271(7) 0.0004(6) 0.0021(6) -0.0045(5)
C11 0.0275(8) 0.0195(7) 0.0464(10) 0.0017(7) 0.0024(7) 0.0021(6)
C12 0.0357(9) 0.0258(8) 0.0458(10) 0.0155(7) -0.0024(8) 0.0020(7)
C13 0.0355(9) 0.0378(9) 0.0298(8) 0.0152(7) 0.0018(7) -0.0047(7)
C14 0.0263(7) 0.0281(8) 0.0251(8) 0.0050(6) 0.0053(6) -0.0041(6)
C15 0.0229(7) 0.0269(7) 0.0212(7) 0.0012(6) 0.0076(6) -0.0028(6)
C16 0.0281(7) 0.0304(8) 0.0234(7) 0.0034(6) 0.0109(6) 0.0028(6)
C17 0.0300(8) 0.0225(7) 0.0231(7) -0.0009(6) 0.0038(6) -0.0055(6)
C18 0.0240(7) 0.0283(7) 0.0201(7) 0.0009(6) 0.0043(6) -0.0041(6)
C19 0.0228(7) 0.0260(7) 0.0196(7) 0.0012(6) 0.0057(6) -0.0022(6)
C20 0.0612(13) 0.0611(13) 0.0407(11) 0.0102(10) 0.0267(10) 0.0337(11)

loop_
_atom_type_symbol
_atom_type_description
_atom_type_scat_dispersion_real
_atom_type_scat_dispersion_imag
_atom_type_scat_source
C C 0.0181 0.0091 'International Tables Vol C Tables 4.2.6.8 and 6.1.1.4'
H H 0.0000 0.0000 'International Tables Vol C Tables 4.2.6.8 and 6.1.1.4'
Cl Cl 0.3639 0.7018 'International Tables Vol C Tables 4.2.6.8 and 6.1.1.4'
Mg Mg 0.1719 0.1771 'International Tables Vol C Tables 4.2.6.8 and 6.1.1.4'
N N 0.0311 0.0180 'International Tables Vol C Tables 4.2.6.8 and 6.1.1.4'
O O 0.0492 0.0322 'International Tables Vol C Tables 4.2.6.8 and 6.1.1.4'

loop_
_geom_angle_atom_site_label_1
_geom_angle_atom_site_label_2
_geom_angle_atom_site_label_3
_geom_angle
_geom_angle_site_symmetry_1
_geom_angle_site_symmetry_3
_geom_angle_publ_flag
O1 Mg1 O1 180.0 . 3_667 ?
O1 Mg1 O3 91.46(4) 3_667 3_667 ?
O1 Mg1 O3 88.54(4) . 3_667 ?
O1 Mg1 O3 88.54(4) 3_667 . ?
O1 Mg1 O3 91.46(4) . . ?
O1 Mg1 N1 89.38(4) 3_667 3_667 ?
O1 Mg1 N1 90.62(4) . 3_667 ?
O1 Mg1 N1 89.38(4) . . ?
O1 Mg1 N1 90.62(5) 3_667 . ?
O3 Mg1 O3 180.0 . 3_667 ?
O3 Mg1 N1 90.63(5) . 3_667 ?
O3 Mg1 N1 90.63(5) 3_667 . ?
O3 Mg1 N1 89.37(5) 3_667 3_667 ?
O3 Mg1 N1 89.37(5) . . ?
N1 Mg1 N1 180.0 3_667 . ?
C1 O1 Mg1 130.95(10) . . ?
C20 O3 Mg1 133.87(12) . . ?
C15 N1 Mg1 124.79(10) . . ?
C15 N1 C16 104.92(13) . . ?
C16 N1 Mg1 130.29(10) . . ?
C00K N2 C17 126.92(13) . . ?
C15 N2 C00K 106.91(13) . . ?
C15 N2 C17 126.02(13) . . ?
C9 N3 C4 121.02(11) . . ?
C16 C00K N2 106.07(14) . . ?
O1 C1 C2 117.72(13) . . ?
O2 C1 O1 124.95(13) . . ?
O2 C1 C2 117.33(12) . . ?
C3 C2 C1 113.96(11) . . ?
C4 C3 C2 121.69(13) . . ?
C8 C3 C2 119.78(13) . . ?
C8 C3 C4 118.50(13) . . ?
N3 C4 C3 118.41(12) . . ?
C5 C4 N3 122.04(13) . . ?
C5 C4 C3 119.56(13) . . ?
C6 C5 C4 120.50(14) . . ?
C7 C6 C5 120.37(14) . . ?
C6 C7 C8 119.07(14) . . ?
C7 C8 C3 121.84(14) . . ?
C10 C9 N3 121.98(13) . . ?
C14 C9 N3 122.11(14) . . ?
C14 C9 C10 115.89(14) . . ?
C9 C10 Cl2 119.03(11) . . ?
C11 C10 Cl2 118.32(13) . . ?
C11 C10 C9 122.65(15) . . ?
C12 C11 C10 119.04(17) . . ?
C11 C12 C13 120.40(15) . . ?
C12 C13 C14 119.42(17) . . ?
C9 C14 Cl1 119.17(12) . . ?
C13 C14 Cl1 118.24(14) . . ?
C13 C14 C9 122.57(16) . . ?
N1 C15 N2 112.12(13) . . ?
C00K C16 N1 109.98(14) . . ?
N2 C17 C18 112.47(13) . . ?
C17 C18 C19 113.49(12) . . ?
C19 C19 C18 112.42(15) 3_566 . ?

loop_
_geom_bond_atom_site_label_1
_geom_bond_atom_site_label_2
_geom_bond_distance
_geom_bond_site_symmetry_2
_geom_bond_publ_flag
Cl1 C14 1.7408(18) . ?
Cl2 C10 1.7354(17) . ?
Mg1 O1 2.0576(10) . ?
Mg1 O1 2.0576(10) 3_667 ?
Mg1 O3 2.0982(11) . ?
Mg1 O3 2.0982(11) 3_667 ?
Mg1 N1 2.1924(13) 3_667 ?
Mg1 N1 2.1924(13) . ?
O1 C1 1.2584(17) . ?
O2 C1 1.2574(18) . ?
O3 C20 1.397(2) . ?
N1 C15 1.322(2) . ?
N1 C16 1.376(2) . ?
N2 C00K 1.372(2) . ?
N2 C15 1.3430(19) . ?
N2 C17 1.4692(19) . ?
N3 C4 1.4072(18) . ?
N3 C9 1.4058(18) . ?
C00K C16 1.361(2) . ?
C1 C2 1.5261(19) . ?
C2 C3 1.5144(19) . ?
C3 C4 1.4081(19) . ?
C3 C8 1.394(2) . ?
C4 C5 1.398(2) . ?
C5 C6 1.389(2) . ?
C6 C7 1.387(2) . ?
C7 C8 1.389(2) . ?
C9 C10 1.401(2) . ?
C9 C14 1.395(2) . ?
C10 C11 1.390(2) . ?
C11 C12 1.380(3) . ?
C12 C13 1.382(3) . ?
C13 C14 1.386(2) . ?
C17 C18 1.521(2) . ?
C18 C19 1.524(2) . ?
C19 C19 1.523(3) 3_566 ?
